data_7027518
loop_
_publ_author_name
'Che, De-Ji'
'Li, Gang'
'Yao, Xiao-Lan'
'Zhou, Da-Peng'

_publ_contact_author
;
    ENTER NAME
 ENTER ADDRESS
;
_publ_section_title
;
 Simultaneous formation of both novel bis(\m-sulfur)- and
 bis(\m-oxo)bridged copper(II) dimers by reaction of
 N-benzoyl-N&#x200A;&#x2032;,N&#x200A;&#x2032;-dimethylthiourea (HL) with
 CuCl2. Syntheses, crystal structures and magnetic properties of
 [{CuL(HL)Cl}2] and [{CuL2}2]&#x200A;&#x2020;
;
_journal_issue 16
_journal_name_full 'Journal of the Chemical Society, Dalton Transactions'
_journal_page_first 2683
_journal_paper_doi 10.1039/a903517f
_journal_year 1999
_chemical_formula_moiety 'C20 H22 Cu N4 O2 S2 '
_chemical_formula_sum 'C20 H22 Cu N4 O2 S2'
_chemical_formula_weight 478.09
_space_group_IT_number 14
_symmetry_cell_setting monoclinic
_symmetry_Int_Tables_number 14
_symmetry_space_group_name_Hall '-P 2yn'
_symmetry_space_group_name_H-M 'P 1 21/n 1'
_audit_creation_date 'Fri Jun 11 15:59:03 1999'
_audit_creation_method 'from TEXRAY.INF file'
_cell_angle_alpha 90
_cell_angle_beta 102.900(4)
_cell_angle_gamma 90
_cell_formula_units_Z 4
_cell_length_a 10.19(1)
_cell_length_b 17.138(4)
_cell_length_c 12.732(2)
_cell_measurement_reflns_used 0
_cell_measurement_temperature 288.2
_cell_measurement_theta_max 26
_cell_measurement_theta_min 2
_cell_volume 2167(2)
_computing_cell_refinement 'MSC/AFC Diffractometer Control'
_computing_data_collection 'MSC/AFC Diffractometer Control'
_computing_data_reduction teXsan
_computing_publication_material teXsan
_computing_structure_refinement teXsan
_diffrn_ambient_temperature 288.2
_diffrn_measurement_device 'Rigaku RAXISIV'
_diffrn_orient_matrix_UB_11 0.00000
_diffrn_orient_matrix_UB_12 0.00000
_diffrn_orient_matrix_UB_13 0.00000
_diffrn_orient_matrix_UB_21 0.00000
_diffrn_orient_matrix_UB_22 0.00000
_diffrn_orient_matrix_UB_23 0.00000
_diffrn_orient_matrix_UB_31 0.00000
_diffrn_orient_matrix_UB_32 0.00000
_diffrn_orient_matrix_UB_33 0.00000
_diffrn_radiation_detector 'Imaging Plate'
_diffrn_radiation_monochromator graphite
_diffrn_radiation_source 'Rigaku fixed anode'
_diffrn_radiation_type 'Mo K\a'
_diffrn_radiation_wavelength 0.7107
_diffrn_reflns_av_R_equivalents 0.000
_diffrn_reflns_av_sigmaI/netI 0.031
_diffrn_reflns_limit_h_max 12
_diffrn_reflns_limit_h_min 0
_diffrn_reflns_limit_k_max 21
_diffrn_reflns_limit_k_min 0
_diffrn_reflns_limit_l_max 14
_diffrn_reflns_limit_l_min -15
_diffrn_reflns_number 3764
_diffrn_reflns_reduction_process 'Lp corrections applied'
_diffrn_reflns_theta_max 0.00
_diffrn_reflns_theta_min 0.00
_diffrn_standards_decay_% 0.00
_diffrn_standards_interval_count 0
_diffrn_standards_number 0
_exptl_absorpt_coefficient_mu 1.224
_exptl_absorpt_correction_type none
_exptl_crystal_colour black
_exptl_crystal_density_diffrn 1.465
_exptl_crystal_density_meas ?
_exptl_crystal_description prismatic
_exptl_crystal_F_000 988.00
_exptl_crystal_size_max 0.400
_exptl_crystal_size_mid 0.400
_exptl_crystal_size_min 0.400
_refine_diff_density_max 0.46
_refine_diff_density_min -0.48
_refine_ls_extinction_coef 0.004(1)
_refine_ls_extinction_method 'Zachariasen(1967) type 2 Gaussian isotropic'
_refine_ls_goodness_of_fit_obs 1.249
_refine_ls_hydrogen_treatment noref
_refine_ls_matrix_type full
_refine_ls_number_constraints 0
_refine_ls_number_parameters 263
_refine_ls_number_reflns 3005
_refine_ls_number_restraints 0
_refine_ls_R_factor_obs 0.0385
_refine_ls_shift/esd_max 0.0020
_refine_ls_shift/esd_mean 0.0002
_refine_ls_structure_factor_coef F
_refine_ls_weighting_details 'w = 1/[\s^2^(Fo) + 0.00124|Fo|^2^]'
_refine_ls_weighting_scheme calc
_refine_ls_wR_factor_obs 0.0564
_reflns_number_observed 3005
_reflns_number_total 3764
_reflns_observed_criterion >3.0sigma(I)
_cod_data_source_file 903517fsup1.cif
_cod_data_source_block che
_cod_depositor_comments
;
The following automatic conversions were performed:

'_exptl_crystal_density_meas' value 'not measured' was changed to '?'
- the value is perceived as not measured.

Automatic conversion script
Id: cif_fix_values 3008 2015-01-20 13:52:24Z robertas 

The following automatic conversions were performed:

'_refine_ls_weighting_scheme' value 'w = 1/[\s^2^(Fo) +
0.00124|Fo|^2^]' was changed to 'calc'. New tag
'_refine_ls_weighting_details' was created. The value of the new tag
was set to 'w = 1/[\s^2^(Fo) + 0.00124|Fo|^2^]'.

Automatic conversion script
Id: cif_fix_values 3143 2015-03-26 13:38:13Z robertas 
;
_cod_original_cell_volume 2166(1)
_cod_original_sg_symbol_H-M 'P 21/n       '
_cod_original_formula_sum 'C20 H22 Cu N4 O2 S2 '
_cod_database_code 7027518

loop_
_symmetry_equiv_pos_as_xyz
x,y,z
1/2-x,1/2+y,1/2-z
-x,-y,-z
1/2+x,1/2-y,1/2+z

loop_
_atom_site_aniso_label
_atom_site_aniso_U_11
_atom_site_aniso_U_22
_atom_site_aniso_U_33
_atom_site_aniso_U_12
_atom_site_aniso_U_13
_atom_site_aniso_U_23
Cu(1) 0.0322(3) 0.0349(3) 0.0366(3) -0.0029(2) 0.0089(2) -0.0060(2)
S(1) 0.0321(5) 0.0496(6) 0.0455(5) -0.0048(4) 0.0089(4) -0.0128(4)
S(2) 0.0360(5) 0.0705(8) 0.0575(6) -0.0087(5) 0.0163(4) -0.0220(5)
O(1) 0.046(2) 0.064(2) 0.052(2) -0.020(1) 0.024(1) -0.025(1)
O(2) 0.036(1) 0.048(2) 0.054(2) -0.002(1) 0.011(1) -0.023(1)
N(1) 0.047(2) 0.044(2) 0.052(2) -0.011(2) 0.014(1) -0.015(1)
N(2) 0.035(2) 0.041(2) 0.041(2) -0.008(1) 0.011(1) -0.006(1)
N(3) 0.053(2) 0.048(2) 0.055(2) 0.001(2) 0.026(2) -0.003(2)
N(4) 0.045(2) 0.033(2) 0.037(2) 0.003(1) 0.014(1) -0.003(1)
C(1) 0.058(3) 0.063(3) 0.067(3) -0.021(2) 0.015(2) -0.023(2)
C(2) 0.066(3) 0.068(3) 0.084(3) -0.010(3) 0.028(3) -0.041(3)
C(3) 0.039(2) 0.035(2) 0.032(2) 0.000(2) 0.004(1) 0.000(1)
C(4) 0.036(2) 0.036(2) 0.036(2) 0.001(2) 0.012(1) 0.003(1)
C(5) 0.036(2) 0.038(2) 0.041(2) 0.001(2) 0.011(1) 0.002(2)
C(6) 0.045(2) 0.060(3) 0.047(2) -0.006(2) 0.020(2) -0.003(2)
C(7) 0.060(3) 0.078(3) 0.049(2) 0.006(3) 0.030(2) 0.005(2)
C(8) 0.042(2) 0.083(4) 0.067(3) -0.003(2) 0.021(2) 0.011(2)
C(9) 0.052(3) 0.075(4) 0.066(3) -0.021(2) 0.020(2) -0.002(2)
C(10) 0.048(2) 0.056(3) 0.049(2) -0.010(2) 0.016(2) -0.006(2)
C(11) 0.060(3) 0.077(4) 0.097(4) 0.000(3) 0.051(3) 0.000(3)
C(12) 0.091(4) 0.064(3) 0.064(3) 0.004(3) 0.040(3) -0.016(2)
C(13) 0.041(2) 0.032(2) 0.042(2) 0.006(2) 0.013(1) 0.005(1)
C(14) 0.041(2) 0.028(2) 0.036(2) 0.000(2) 0.005(1) -0.004(1)
C(15) 0.039(2) 0.030(2) 0.046(2) 0.003(2) 0.004(1) 0.003(1)
C(16) 0.056(3) 0.041(3) 0.068(3) -0.005(2) 0.005(2) -0.015(2)
C(17) 0.074(4) 0.043(3) 0.103(4) -0.009(3) 0.001(3) -0.024(3)
C(18) 0.069(4) 0.049(3) 0.103(4) -0.020(3) -0.007(3) 0.009(3)
C(19) 0.062(3) 0.075(4) 0.097(4) -0.029(3) 0.030(3) 0.005(3)
C(20) 0.062(3) 0.060(3) 0.065(3) -0.014(2) 0.024(2) -0.007(2)

loop_
_atom_site_label
_atom_site_fract_x
_atom_site_fract_y
_atom_site_fract_z
_atom_site_U_iso_or_equiv
_atom_site_thermal_displace_type
_atom_site_calc_flag
_atom_site_occupancy
Cu(1) 0.37887(4) 0.03101(3) 0.88711(3) 0.0344(1) Uani d 1.00
S(1) 0.23691(9) -0.03780(6) 0.76050(8) 0.0424(3) Uani d 1.00
S(2) 0.2050(1) 0.06250(7) 0.96095(8) 0.0538(3) Uani d 1.00
O(1) 0.5210(3) 0.0272(2) 0.8093(2) 0.0522(9) Uani d 1.00
O(2) 0.5076(2) 0.0895(2) 0.9939(2) 0.0457(8) Uani d 1.00
N(1) 0.2779(3) -0.1448(2) 0.6243(2) 0.0471(9) Uani d 1.00
N(2) 0.4574(3) -0.0633(2) 0.6691(2) 0.0385(8) Uani d 1.00
N(3) 0.1846(3) 0.1378(2) 1.1357(2) 0.050(1) Uani d 1.00
N(4) 0.3814(3) 0.1651(2) 1.0886(2) 0.0375(9) Uani d 1.00
C(1) 0.1445(5) -0.1743(3) 0.6268(4) 0.062(1) Uani d 1.00
C(2) 0.3493(5) -0.1855(3) 0.5520(4) 0.071(2) Uani d 1.00
C(3) 0.3346(4) -0.0834(2) 0.6833(3) 0.0360(10) Uani d 1.00
C(4) 0.5351(4) -0.0091(2) 0.7251(3) 0.0354(10) Uani d 1.00
C(5) 0.6597(4) 0.0106(2) 0.6878(3) 0.038(1) Uani d 1.00
C(6) 0.6836(4) -0.0211(3) 0.5922(3) 0.049(1) Uani d 1.00
C(7) 0.8028(5) -0.0029(3) 0.5614(3) 0.060(1) Uani d 1.00
C(8) 0.8970(4) 0.0456(3) 0.6222(4) 0.063(2) Uani d 1.00
C(9) 0.8723(5) 0.0783(3) 0.7155(4) 0.063(2) Uani d 1.00
C(10) 0.7544(4) 0.0608(3) 0.7482(3) 0.050(1) Uani d 1.00
C(11) 0.0524(5) 0.1008(3) 1.1244(4) 0.073(2) Uani d 1.00
C(12) 0.2247(5) 0.1915(3) 1.2269(4) 0.069(2) Uani d 1.00
C(13) 0.2657(4) 0.1241(2) 1.0684(3) 0.0380(10) Uani d 1.00
C(14) 0.4870(4) 0.1488(2) 1.0490(3) 0.0355(10) Uani d 1.00
C(15) 0.6005(4) 0.2073(2) 1.0744(3) 0.0395(10) Uani d 1.00
C(16) 0.6036(4) 0.2639(3) 1.1500(3) 0.056(1) Uani d 1.00
C(17) 0.7079(5) 0.3178(3) 1.1720(5) 0.076(2) Uani d 1.00
C(18) 0.8062(5) 0.3166(3) 1.1145(5) 0.078(2) Uani d 1.00
C(19) 0.8046(5) 0.2609(3) 1.0382(4) 0.076(2) Uani d 1.00
C(20) 0.7011(5) 0.2054(3) 1.0165(3) 0.060(1) Uani d 1.00
H(1) 0.1234 -0.1654 0.6922 0.0765 Uiso calc 1.00
H(2) 0.1357 -0.2271 0.6058 0.0765 Uiso calc 1.00
H(3) 0.0785 -0.1449 0.5708 0.0765 Uiso calc 1.00
H(4) 0.3891 -0.2333 0.5849 0.0812 Uiso calc 1.00
H(5) 0.2923 -0.1973 0.4851 0.0812 Uiso calc 1.00
H(6) 0.4231 -0.1536 0.5396 0.0812 Uiso calc 1.00
H(7) 0.6115 -0.0598 0.5477 0.0572 Uiso calc 1.00
H(8) 0.8181 -0.0232 0.4957 0.0572 Uiso calc 1.00
H(9) 0.9858 0.0565 0.6013 0.0572 Uiso calc 1.00
H(10) 0.9414 0.1139 0.7674 0.0572 Uiso calc 1.00
H(11) 0.7396 0.0785 0.8292 0.0572 Uiso calc 1.00
H(12) 0.0612 0.0455 1.1190 0.0869 Uiso calc 1.00
H(13) -0.0070 0.1190 1.0594 0.0869 Uiso calc 1.00
H(14) 0.0145 0.1128 1.1837 0.0869 Uiso calc 1.00
H(15) 0.2121 0.1689 1.2903 0.0847 Uiso calc 1.00
H(16) 0.1665 0.2378 1.2115 0.0847 Uiso calc 1.00
H(17) 0.3136 0.2077 1.2319 0.0847 Uiso calc 1.00
H(18) 0.5132 0.2608 1.1930 0.0572 Uiso calc 1.00
H(19) 0.6972 0.3679 1.2205 0.0572 Uiso calc 1.00
H(20) 0.8944 0.3616 1.1254 0.0572 Uiso calc 1.00
H(21) 0.8833 0.2557 0.9954 0.0572 Uiso calc 1.00
H(22) 0.6994 0.1522 0.9637 0.0572 Uiso calc 1.00

loop_
_atom_type_symbol
_atom_type_oxidation_number
_atom_type_number_in_cell
_atom_type_scat_dispersion_real
_atom_type_scat_dispersion_imag
_atom_type_scat_source
C 0 80 0.003 0.002
;International Tables for Crystallography
(1992, Vol. C, Tables 4.2.6.8 and 6.1.1.1)
;
H 0 88 0.000 0.000
;International Tables for Crystallography
(1992, Vol. C, Table 6.1.1.2)
;
N 0 16 0.006 0.003
;International Tables for Crystallography
(1992, Vol. C, Tables 4.2.6.8 and 6.1.1.1)
;
O 0 8 0.011 0.006
;International Tables for Crystallography
(1992, Vol. C, Tables 4.2.6.8 and 6.1.1.1)
;
S 0 8 0.125 0.123
;International Tables for Crystallography
(1992, Vol. C, Tables 4.2.6.8 and 6.1.1.1)
;
Cu 0 4 0.320 1.265
;International Tables for Crystallography
(1992, Vol. C, Tables 4.2.6.8 and 6.1.1.1)
;

loop_
_geom_bond_atom_site_label_1
_geom_bond_atom_site_label_2
_geom_bond_distance
_geom_bond_site_symmetry_1
_geom_bond_site_symmetry_2
_geom_bond_publ_flag
Cu(1) S(1) 2.245(1) 1_555 1_555 yes
Cu(1) S(2) 2.248(2) 1_555 1_555 yes
Cu(1) O(1) 1.929(3) 1_555 1_555 yes
Cu(1) O(2) 1.944(3) 1_555 1_555 yes
Cu(1) O(2) 2.668(3) 1_555 3_657 yes
S(1) C(3) 1.734(4) 1_555 1_555 yes
S(2) C(13) 1.730(4) 1_555 1_555 yes
O(1) C(4) 1.275(4) 1_555 1_555 yes
O(2) C(14) 1.278(4) 1_555 1_555 yes
N(1) C(1) 1.456(5) 1_555 1_555 yes
N(1) C(2) 1.470(5) 1_555 1_555 yes
N(1) C(3) 1.345(4) 1_555 1_555 yes
N(2) C(3) 1.348(5) 1_555 1_555 yes
N(2) C(4) 1.321(5) 1_555 1_555 yes
N(3) C(11) 1.466(6) 1_555 1_555 yes
N(3) C(12) 1.466(5) 1_555 1_555 yes
N(3) C(13) 1.337(4) 1_555 1_555 yes
N(4) C(13) 1.347(5) 1_555 1_555 yes
N(4) C(14) 1.315(4) 1_555 1_555 yes
C(1) H(1) 0.919 1_555 1_555 no
C(1) H(2) 0.941 1_555 1_555 no
C(1) H(3) 1.000 1_555 1_555 no
C(2) H(4) 0.966 1_555 1_555 no
C(2) H(5) 0.940 1_555 1_555 no
C(2) H(6) 0.972 1_555 1_555 no
C(4) C(5) 1.490(5) 1_555 1_555 yes
C(5) C(6) 1.404(5) 1_555 1_555 yes
C(5) C(10) 1.390(6) 1_555 1_555 yes
C(6) C(7) 1.391(6) 1_555 1_555 yes
C(6) H(7) 1.056 1_555 1_555 no
C(7) C(8) 1.372(7) 1_555 1_555 yes
C(7) H(8) 0.951 1_555 1_555 no
C(8) C(9) 1.385(7) 1_555 1_555 yes
C(8) H(9) 1.015 1_555 1_555 no
C(9) C(10) 1.389(6) 1_555 1_555 yes
C(9) H(10) 1.047 1_555 1_555 no
C(10) H(11) 1.117 1_555 1_555 no
C(11) H(12) 0.956 1_555 1_555 no
C(11) H(13) 0.960 1_555 1_555 no
C(11) H(14) 0.944 1_555 1_555 no
C(12) H(15) 0.929 1_555 1_555 no
C(12) H(16) 0.983 1_555 1_555 no
C(12) H(17) 0.935 1_555 1_555 no
C(14) C(15) 1.511(5) 1_555 1_555 yes
C(15) C(16) 1.361(5) 1_555 1_555 yes
C(15) C(20) 1.389(5) 1_555 1_555 yes
C(16) C(17) 1.390(6) 1_555 1_555 yes
C(16) H(18) 1.172 1_555 1_555 no
C(17) C(18) 1.367(7) 1_555 1_555 yes
C(17) H(19) 1.077 1_555 1_555 no
C(18) C(19) 1.359(7) 1_555 1_555 yes
C(18) H(20) 1.169 1_555 1_555 no
C(19) C(20) 1.401(6) 1_555 1_555 yes
C(19) H(21) 1.070 1_555 1_555 no
C(20) H(22) 1.131 1_555 1_555 no

loop_
_geom_contact_atom_site_label_1
_geom_contact_atom_site_label_2
_geom_contact_distance
_geom_contact_site_symmetry_1
_geom_contact_site_symmetry_2
Cu(1) O(2) 2.668(3) 1_555 3_657
